data_1572487
loop_
_publ_author_name
'Cai, Heng'
'Tu, Yong-Qiang'
'Niu, Qiang'
'Xie, Wen-Ping'
'Wang, Bin'
'Lu, Ka'
'Li, Zi-Hao'
'Zhang, Fu-Min'
'Zhang, Xiao-Ming'

_publ_section_title
;
 CCC pincer Ru complex-catalyzed C-H vinylation/6&#x3c0;-E-cyclization of
 aldimines for constructing 4<i>H</i>-pyrido[1,2-<i>a</i>]pyrimidines.
;
_journal_issue 39
_journal_name_full 'Chemical science'
_journal_page_first 16216
_journal_page_last 16221
_journal_paper_doi 10.1039/d4sc05067c
_journal_volume 15
_journal_year 2024
_chemical_absolute_configuration ad
_chemical_formula_moiety 'C20 H22 N2'
_chemical_formula_sum 'C20 H22 N2'
_chemical_formula_weight 290.39
_space_group_crystal_system orthorhombic
_space_group_IT_number 19
_space_group_name_Hall 'P 2ac 2ab'
_space_group_name_H-M_alt 'P 21 21 21'
_atom_sites_solution_hydrogens geom
_atom_sites_solution_primary dual
_audit_creation_date 2023-08-03
_audit_creation_method
;
Olex2 1.5-ac5-024
(compiled 2022.04.12 svn.rca3783a0 for Rigaku Oxford Diffraction, GUI svn.r6498)
;
_audit_update_record
;
2024-03-18 deposited with the CCDC.	2024-09-03 downloaded from the CCDC.
;
_cell_angle_alpha 90
_cell_angle_beta 90
_cell_angle_gamma 90
_cell_formula_units_Z 4
_cell_length_a 10.02211(19)
_cell_length_b 10.3152(2)
_cell_length_c 16.3908(3)
_cell_measurement_reflns_used 8931
_cell_measurement_temperature 303.64(10)
_cell_measurement_theta_max 76.1740
_cell_measurement_theta_min 2.6780
_cell_volume 1694.48(6)
_computing_cell_refinement 'CrysAlisPro 1.171.42.93a (Rigaku OD, 2023)'
_computing_data_collection 'CrysAlisPro 1.171.42.93a (Rigaku OD, 2023)'
_computing_data_reduction 'CrysAlisPro 1.171.42.93a (Rigaku OD, 2023)'
_computing_molecular_graphics 'Olex2 1.5-ac5-024 (Dolomanov et al., 2009)'
_computing_publication_material 'Olex2 1.5-ac5-024 (Dolomanov et al., 2009)'
_computing_structure_refinement 'SHELXL 2018/3 (Sheldrick, 2015)'
_computing_structure_solution 'SHELXT  (Sheldrick, 2015)'
_diffrn_ambient_environment air
_diffrn_ambient_temperature 303.64(10)
_diffrn_detector 'Hybrid Pixel Array Detector'
_diffrn_detector_area_resol_mean 10.0000
_diffrn_detector_type HyPix
_diffrn_measured_fraction_theta_full 0.995
_diffrn_measured_fraction_theta_max 0.970
_diffrn_measurement_details
;
List of Runs (angles in degrees, time in seconds):

  # Type    Start    End  Width  t~exp~   \w     \q     \k     \f   Frames
#--------------------------------------------------------------------------
  1  \w    -25.00  25.00   0.50    0.05    --   46.61 -19.00  30.00  100
  2  \w     33.00  66.00   0.50    0.05    --  104.21 -61.00 -60.00   66
  3  \w     45.00  71.00   0.50    0.05    --  104.21 -61.00   0.00   52
  4  \w     33.00  58.00   0.50    0.05    --  104.21 -61.00  90.00   50
  5  \w     35.00  80.00   0.50    0.05    --  104.21-125.00  47.00   90
  6  \w     84.00 112.00   0.50    0.05    --  104.21-125.00  47.00   56
  7  \w     38.00  70.00   0.50    0.05    --   46.61-125.00  47.00   64
  8  \w   -121.00 -37.00   0.50    0.05    --  -46.61  -9.00 128.00  168
  9  \w   -175.00 -84.00   0.50    0.05    -- -102.00  -9.00 128.00  182
 10  \w   -128.00 -30.00   0.50    0.05    -- -102.00 149.00-160.00  196
 11  \w   -168.00-123.00   0.50    0.05    -- -102.00-125.00  47.00   90
 12  \w     -6.00  25.00   0.50    0.05    --  -46.61  37.00  90.00   62
 13  \w    -18.00  20.00   0.50    0.05    --  -46.61  19.00 -30.00   76
 14  \w    -37.00 -10.00   0.50    0.05    --  -46.61  37.00  90.00   54
 15  \w   -114.00 -87.00   0.50    0.05    -- -102.00 -94.00 -90.00   54
 16  \w    -65.00 -39.00   0.50    0.05    -- -102.00  61.00 -60.00   52
 17  \w   -163.00-130.00   0.50    0.05    -- -102.00 -94.00 -90.00   66
 18  \w   -148.00 -96.00   0.50    0.05    -- -102.00 -77.00  60.00  104
 19  \w     71.00 111.00   0.50    0.05    --  104.21-125.00   0.00   80
 20  \w     78.00 104.00   0.50    0.05    --  104.21 -94.00  60.00   52
 21  \w     32.00  59.00   0.50    0.05    --  104.21 -94.00  60.00   54
 22  \w     34.00  73.00   0.50    0.05    --  104.21 -61.00-120.00   78
;
_diffrn_measurement_device 'four-circle diffractometer'
_diffrn_measurement_device_type 'XtaLAB Synergy R, DW system, HyPix'
_diffrn_measurement_method '\w scans'
_diffrn_orient_matrix_type 'CrysAlisPro convention (1999,Acta A55,543-557)'
_diffrn_orient_matrix_UB_11 -0.0077028000
_diffrn_orient_matrix_UB_12 -0.0141009000
_diffrn_orient_matrix_UB_13 0.0933713000
_diffrn_orient_matrix_UB_21 -0.1531474000
_diffrn_orient_matrix_UB_22 -0.0105265000
_diffrn_orient_matrix_UB_23 -0.0053849000
_diffrn_orient_matrix_UB_31 0.0115673000
_diffrn_orient_matrix_UB_32 -0.1483435000
_diffrn_orient_matrix_UB_33 -0.0085157000
_diffrn_radiation_monochromator mirror
_diffrn_radiation_probe x-ray
_diffrn_radiation_type 'Cu K\a'
_diffrn_radiation_wavelength 1.54184
_diffrn_reflns_av_R_equivalents 0.0281
_diffrn_reflns_av_unetI/netI 0.0252
_diffrn_reflns_Laue_measured_fraction_full 0.995
_diffrn_reflns_Laue_measured_fraction_max 0.970
_diffrn_reflns_limit_h_max 12
_diffrn_reflns_limit_h_min -11
_diffrn_reflns_limit_k_max 9
_diffrn_reflns_limit_k_min -12
_diffrn_reflns_limit_l_max 20
_diffrn_reflns_limit_l_min -20
_diffrn_reflns_number 10954
_diffrn_reflns_point_group_measured_fraction_full 0.994
_diffrn_reflns_point_group_measured_fraction_max 0.956
_diffrn_reflns_theta_full 67.684
_diffrn_reflns_theta_max 75.733
_diffrn_reflns_theta_min 5.066
_diffrn_source 'Rotating-anode X-ray tube'
_diffrn_source_type 'Rigaku (Cu) X-ray Source'
_exptl_absorpt_coefficient_mu 0.510
_exptl_absorpt_correction_T_max 1.00000
_exptl_absorpt_correction_T_min 0.61276
_exptl_absorpt_correction_type multi-scan
_exptl_absorpt_process_details
;
CrysAlisPro 1.171.42.93a (Rigaku Oxford Diffraction, 2023)
Empirical absorption correction using spherical harmonics,
implemented in SCALE3 ABSPACK scaling algorithm.
;
_exptl_crystal_colour 'clear light colourless'
_exptl_crystal_colour_lustre clear
_exptl_crystal_colour_modifier light
_exptl_crystal_colour_primary colourless
_exptl_crystal_density_diffrn 1.138
_exptl_crystal_description block
_exptl_crystal_F_000 624
_exptl_crystal_size_max 0.21
_exptl_crystal_size_mid 0.17
_exptl_crystal_size_min 0.15
_refine_diff_density_max 0.136
_refine_diff_density_min -0.142
_refine_diff_density_rms 0.040
_refine_ls_abs_structure_details
;
 Flack x determined using 1254 quotients [(I+)-(I-)]/[(I+)+(I-)]
 (Parsons, Flack and Wagner, Acta Cryst. B69 (2013) 249-259).
;
_refine_ls_abs_structure_Flack 0.01(19)
_refine_ls_extinction_method none
_refine_ls_goodness_of_fit_ref 1.059
_refine_ls_hydrogen_treatment constr
_refine_ls_matrix_type full
_refine_ls_number_parameters 203
_refine_ls_number_reflns 3369
_refine_ls_number_restraints 0
_refine_ls_restrained_S_all 1.059
_refine_ls_R_factor_all 0.0444
_refine_ls_R_factor_gt 0.0427
_refine_ls_shift/su_max 0.004
_refine_ls_shift/su_mean 0.000
_refine_ls_structure_factor_coef Fsqd
_refine_ls_weighting_details 'w=1/[\s^2^(Fo^2^)+(0.0712P)^2^+0.0875P] where P=(Fo^2^+2Fc^2^)/3'
_refine_ls_weighting_scheme calc
_refine_ls_wR_factor_gt 0.1116
_refine_ls_wR_factor_ref 0.1138
_reflns_Friedel_coverage 0.719
_reflns_Friedel_fraction_full 0.994
_reflns_Friedel_fraction_max 0.938
_reflns_number_gt 3169
_reflns_number_total 3369
_reflns_threshold_expression 'I > 2\s(I)'
_cod_data_source_file d4sc05067c2.cif
_cod_data_source_block caiheng_0803_auto
_cod_depositor_comments 'Adding full bibliography for 1572486--1572491.cif.'
_cod_database_code 1572487
_shelx_shelxl_version_number 2018/3
_shelx_space_group_comment
;
The symmetry employed for this shelxl refinement is uniquely defined
by the following loop, which should always be used as a source of
symmetry information in preference to the above space-group names.
They are only intended as comments.
;
_olex2_refinement_description
;
1. Fixed Uiso
 At 1.2 times of:
  All C(H) groups
 At 1.5 times of:
  All C(H,H,H) groups
2.a Aromatic/amide H refined with riding coordinates:
 C3(H3), C4(H4), C5(H5), C7(H7), C14(H14), C16(H16), C17(H17), C18(H18),
 C19(H19), C20(H20)
2.b Idealised Me refined as rotating group:
 C9(H9A,H9B,H9C), C10(H10A,H10B,H10C), C11(H11A,H11B,H11C), C13(H13A,H13B,H13C)
;
_olex2_submission_special_instructions 'No special instructions were received'
_oxdiff_exptl_absorpt_empirical_details
;
Empirical correction (ABSPACK) includes:
- Absorption correction using spherical harmonics
- Frame scaling
;
_oxdiff_exptl_absorpt_empirical_full_max 1.450
_oxdiff_exptl_absorpt_empirical_full_min 0.542

loop_
_space_group_symop_operation_xyz
'x, y, z'
'-x+1/2, -y, z+1/2'
'-x, y+1/2, -z+1/2'
'x+1/2, -y+1/2, -z'

loop_
_atom_site_label
_atom_site_type_symbol
_atom_site_fract_x
_atom_site_fract_y
_atom_site_fract_z
_atom_site_U_iso_or_equiv
_atom_site_adp_type
_atom_site_occupancy
_atom_site_site_symmetry_order
_atom_site_calc_flag
_atom_site_refinement_flags_posn
_atom_site_refinement_flags_adp
_atom_site_refinement_flags_occupancy
_atom_site_disorder_assembly
_atom_site_disorder_group
N1 N 0.50132(17) 0.13817(17) 0.68973(10) 0.0579(4) Uani 1 1 d . . . . .
N2 N 0.38916(15) 0.30576(15) 0.61706(9) 0.0485(3) Uani 1 1 d . . . . .
C1 C 0.49281(17) 0.23188(16) 0.62906(10) 0.0449(4) Uani 1 1 d . . . . .
C2 C 0.60812(19) 0.24713(18) 0.57650(11) 0.0527(4) Uani 1 1 d . . . . .
C3 C 0.7174(2) 0.1734(3) 0.58802(17) 0.0773(7) Uani 1 1 d . . . . .
H3 H 0.790819 0.183669 0.553922 0.093 Uiso 1 1 calc R U . . .
C4 C 0.7218(3) 0.0807(3) 0.6512(2) 0.1044(10) Uani 1 1 d . . . . .
H4 H 0.797451 0.030045 0.659005 0.125 Uiso 1 1 calc R U . . .
C5 C 0.6155(3) 0.0667(3) 0.69976(18) 0.0909(9) Uani 1 1 d . . . . .
H5 H 0.619248 0.006353 0.741843 0.109 Uiso 1 1 calc R U . . .
C6 C 0.3886(2) 0.1115(2) 0.74673(13) 0.0614(5) Uani 1 1 d . . . . .
C7 C 0.2763(2) 0.2020(2) 0.72785(12) 0.0582(5) Uani 1 1 d . . . . .
H7 H 0.199554 0.196413 0.759590 0.070 Uiso 1 1 calc R U . . .
C8 C 0.27902(17) 0.29042(16) 0.66824(10) 0.0455(4) Uani 1 1 d . . . . .
C9 C 0.6009(2) 0.3452(2) 0.51012(13) 0.0649(5) Uani 1 1 d . . . . .
H9A H 0.534818 0.319354 0.470972 0.097 Uiso 1 1 calc R U . . .
H9B H 0.686195 0.351770 0.483789 0.097 Uiso 1 1 calc R U . . .
H9C H 0.577025 0.427864 0.532764 0.097 Uiso 1 1 calc R U . . .
C10 C 0.4366(3) 0.1343(4) 0.83412(15) 0.1007(10) Uani 1 1 d . . . . .
H10A H 0.509563 0.076928 0.845887 0.151 Uiso 1 1 calc R U . . .
H10B H 0.364780 0.117704 0.871424 0.151 Uiso 1 1 calc R U . . .
H10C H 0.465669 0.222488 0.839901 0.151 Uiso 1 1 calc R U . . .
C11 C 0.3417(3) -0.0289(3) 0.7340(3) 0.1119(12) Uani 1 1 d . . . . .
H11A H 0.306573 -0.038348 0.679874 0.168 Uiso 1 1 calc R U . . .
H11B H 0.273461 -0.049187 0.773101 0.168 Uiso 1 1 calc R U . . .
H11C H 0.415759 -0.086786 0.741204 0.168 Uiso 1 1 calc R U . . .
C12 C 0.16685(17) 0.38073(18) 0.65276(11) 0.0491(4) Uani 1 1 d . . . . .
C13 C 0.0371(2) 0.3556(3) 0.69574(17) 0.0805(7) Uani 1 1 d . . . . .
H13A H 0.002406 0.273040 0.679045 0.121 Uiso 1 1 calc R U . . .
H13B H -0.025604 0.422485 0.682026 0.121 Uiso 1 1 calc R U . . .
H13C H 0.051647 0.355270 0.753631 0.121 Uiso 1 1 calc R U . . .
C14 C 0.18514(17) 0.48191(19) 0.60401(12) 0.0522(4) Uani 1 1 d . . . . .
H14 H 0.269606 0.490949 0.581219 0.063 Uiso 1 1 calc R U . . .
C15 C 0.08539(19) 0.5820(2) 0.58201(12) 0.0557(5) Uani 1 1 d . . . . .
C16 C -0.0319(2) 0.5503(3) 0.54083(16) 0.0753(6) Uani 1 1 d . . . . .
H16 H -0.048880 0.464348 0.527172 0.090 Uiso 1 1 calc R U . . .
C17 C -0.1231(3) 0.6452(3) 0.52009(18) 0.0888(8) Uani 1 1 d . . . . .
H17 H -0.201322 0.622861 0.493051 0.107 Uiso 1 1 calc R U . . .
C18 C -0.0982(3) 0.7728(3) 0.53941(16) 0.0848(8) Uani 1 1 d . . . . .
H18 H -0.159325 0.836662 0.525037 0.102 Uiso 1 1 calc R U . . .
C19 C 0.0163(3) 0.8055(2) 0.57973(16) 0.0813(7) Uani 1 1 d . . . . .
H19 H 0.032745 0.891731 0.593013 0.098 Uiso 1 1 calc R U . . .
C20 C 0.1081(2) 0.7107(2) 0.60089(13) 0.0655(5) Uani 1 1 d . . . . .
H20 H 0.185935 0.734011 0.628120 0.079 Uiso 1 1 calc R U . . .

loop_
_atom_site_aniso_label
_atom_site_aniso_U_11
_atom_site_aniso_U_22
_atom_site_aniso_U_33
_atom_site_aniso_U_23
_atom_site_aniso_U_13
_atom_site_aniso_U_12
N1 0.0572(9) 0.0600(9) 0.0565(9) 0.0099(7) -0.0020(7) 0.0119(8)
N2 0.0428(7) 0.0542(8) 0.0485(7) 0.0073(6) 0.0026(6) 0.0034(6)
C1 0.0449(8) 0.0442(8) 0.0455(8) -0.0038(7) -0.0038(7) 0.0011(6)
C2 0.0465(9) 0.0579(10) 0.0536(9) -0.0105(8) 0.0020(8) -0.0003(8)
C3 0.0529(11) 0.0990(17) 0.0801(15) -0.0061(13) 0.0079(11) 0.0180(12)
C4 0.0754(16) 0.125(2) 0.113(2) 0.027(2) 0.0066(16) 0.0515(17)
C5 0.0803(16) 0.0995(18) 0.0929(18) 0.0293(15) 0.0019(14) 0.0414(15)
C6 0.0603(11) 0.0619(10) 0.0621(11) 0.0191(9) 0.0015(10) 0.0038(9)
C7 0.0536(10) 0.0665(11) 0.0546(10) 0.0146(9) 0.0053(8) 0.0002(9)
C8 0.0425(8) 0.0506(9) 0.0435(8) 0.0006(7) -0.0017(6) -0.0015(7)
C9 0.0590(11) 0.0730(12) 0.0625(11) -0.0010(10) 0.0174(10) 0.0001(10)
C10 0.0909(18) 0.152(3) 0.0589(13) 0.0248(17) -0.0015(13) 0.0301(19)
C11 0.0939(19) 0.0646(14) 0.177(4) 0.0291(19) -0.001(2) -0.0066(15)
C12 0.0426(8) 0.0602(10) 0.0445(8) -0.0001(7) 0.0008(7) 0.0019(7)
C13 0.0518(11) 0.1104(19) 0.0792(14) 0.0265(14) 0.0173(11) 0.0163(12)
C14 0.0429(8) 0.0577(9) 0.0561(10) 0.0034(8) 0.0014(7) 0.0048(7)
C15 0.0501(9) 0.0635(10) 0.0536(10) 0.0087(8) 0.0045(8) 0.0110(8)
C16 0.0627(13) 0.0803(14) 0.0829(15) 0.0044(12) -0.0142(12) 0.0125(11)
C17 0.0679(15) 0.109(2) 0.0891(17) 0.0164(15) -0.0124(14) 0.0245(15)
C18 0.0821(17) 0.0978(19) 0.0746(14) 0.0292(13) 0.0095(13) 0.0411(15)
C19 0.103(2) 0.0633(12) 0.0772(14) 0.0170(11) 0.0216(15) 0.0215(13)
C20 0.0670(12) 0.0630(11) 0.0663(12) 0.0107(9) 0.0075(10) 0.0062(10)

loop_
_atom_type_symbol
_atom_type_description
_atom_type_scat_dispersion_real
_atom_type_scat_dispersion_imag
_atom_type_scat_source
C C 0.0181 0.0091 'International Tables Vol C Tables 4.2.6.8 and 6.1.1.4'
H H 0.0000 0.0000 'International Tables Vol C Tables 4.2.6.8 and 6.1.1.4'
N N 0.0311 0.0180 'International Tables Vol C Tables 4.2.6.8 and 6.1.1.4'

loop_
_geom_angle_atom_site_label_1
_geom_angle_atom_site_label_2
_geom_angle_atom_site_label_3
_geom_angle
_geom_angle_site_symmetry_1
_geom_angle_site_symmetry_3
_geom_angle_publ_flag
C1 N1 C6 122.01(15) . . ?
C5 N1 C1 120.72(19) . . ?
C5 N1 C6 117.27(18) . . ?
C1 N2 C8 118.26(14) . . ?
N1 C1 C2 116.86(15) . . ?
N2 C1 N1 124.32(16) . . ?
N2 C1 C2 118.82(16) . . ?
C1 C2 C9 118.01(16) . . ?
C3 C2 C1 120.23(19) . . ?
C3 C2 C9 121.76(19) . . ?
C2 C3 C4 120.7(2) . . ?
C5 C4 C3 119.1(2) . . ?
C4 C5 N1 122.4(2) . . ?
N1 C6 C7 109.02(15) . . ?
N1 C6 C10 108.7(2) . . ?
N1 C6 C11 108.7(2) . . ?
C7 C6 C10 109.6(2) . . ?
C7 C6 C11 109.3(2) . . ?
C10 C6 C11 111.6(3) . . ?
C8 C7 C6 124.16(18) . . ?
N2 C8 C12 115.20(14) . . ?
C7 C8 N2 122.22(16) . . ?
C7 C8 C12 122.57(17) . . ?
C8 C12 C13 117.91(17) . . ?
C14 C12 C8 119.52(16) . . ?
C14 C12 C13 122.54(18) . . ?
C12 C14 C15 126.97(16) . . ?
C16 C15 C14 121.5(2) . . ?
C20 C15 C14 120.24(19) . . ?
C20 C15 C16 118.2(2) . . ?
C17 C16 C15 120.7(3) . . ?
C18 C17 C16 120.1(3) . . ?
C19 C18 C17 120.0(2) . . ?
C18 C19 C20 120.2(2) . . ?
C15 C20 C19 120.8(2) . . ?

loop_
_geom_bond_atom_site_label_1
_geom_bond_atom_site_label_2
_geom_bond_distance
_geom_bond_site_symmetry_2
_geom_bond_publ_flag
N1 C1 1.389(2) . ?
N1 C5 1.371(3) . ?
N1 C6 1.491(3) . ?
N2 C1 1.303(2) . ?
N2 C8 1.395(2) . ?
C1 C2 1.450(2) . ?
C2 C3 1.347(3) . ?
C2 C9 1.488(3) . ?
C3 C4 1.410(4) . ?
C4 C5 1.337(4) . ?
C6 C7 1.495(3) . ?
C6 C10 1.529(4) . ?
C6 C11 1.537(4) . ?
C7 C8 1.337(3) . ?
C8 C12 1.482(2) . ?
C12 C13 1.501(3) . ?
C12 C14 1.327(3) . ?
C14 C15 1.482(2) . ?
C15 C16 1.394(3) . ?
C15 C20 1.382(3) . ?
C16 C17 1.382(3) . ?
C17 C18 1.376(5) . ?
C18 C19 1.367(4) . ?
C19 C20 1.387(3) . ?
